data_9002178
loop_
_publ_author_name
'Bloodaxe, E. S.'
'Hughes, J. M.'
'Dyar, M. D.'
'Grew, E. S.'
'Guidotti, C. V.'

_publ_section_title
;
 Linking structure and chemistry in the schorl-dravite series
 Sample #32008
;
_journal_name_full 'American Mineralogist'
_journal_page_first 922
_journal_page_last 928
_journal_volume 84
_journal_year 1999
_chemical_formula_sum
;Al5.439 B3 Ca0.368 F0.495 Fe1.158 H3.02 K0.029 Li0.018 Mg2.292 Mn0.012
 Na0.471 O30.505 Si6 Ti0.033
;
_chemical_name_mineral Dravite
_space_group_IT_number 160
_symmetry_space_group_name_Hall 'R 3 -2"'
_symmetry_space_group_name_H-M 'R 3 m :H'
_cell_angle_alpha 90
_cell_angle_beta 90
_cell_angle_gamma 120
_cell_formula_units_Z 3
_cell_length_a 15.965
_cell_length_b 15.965
_cell_length_c 7.199
_cell_volume 1589.061
_exptl_crystal_density_diffrn 3.128
_cod_original_sg_symbol_H-M 'R 3 m'
_cod_original_formula_sum
;Ca.368 Na.471 K.029 Al5.439 Mg2.292 Fe1.158 Ti.033 Li.018 Mn.012 Si6 B3
 O30.505 F.495 H3.02
;
_cod_database_code 9002178

loop_
_symmetry_equiv_pos_as_xyz
x,y,z
2/3+x,1/3+y,1/3+z
1/3+x,2/3+y,2/3+z
x,x-y,z
2/3+x,1/3+x-y,1/3+z
1/3+x,2/3+x-y,2/3+z
-y,-x,z
2/3-y,1/3-x,1/3+z
1/3-y,2/3-x,2/3+z
-x+y,y,z
2/3-x+y,1/3+y,1/3+z
1/3-x+y,2/3+y,2/3+z
-y,x-y,z
2/3-y,1/3+x-y,1/3+z
1/3-y,2/3+x-y,2/3+z
-x+y,-x,z
2/3-x+y,1/3-x,1/3+z
1/3-x+y,2/3-x,2/3+z

loop_
_atom_site_aniso_label
_atom_site_aniso_U_11
_atom_site_aniso_U_22
_atom_site_aniso_U_33
_atom_site_aniso_U_12
_atom_site_aniso_U_13
_atom_site_aniso_U_23
CaX 0.01162 0.01162 0.01181 0.00581 0.00000 0.00000
NaX 0.01162 0.01162 0.01181 0.00581 0.00000 0.00000
KX 0.01162 0.01162 0.01181 0.00581 0.00000 0.00000
AlY 0.00746 0.01007 0.01260 0.00504 0.00199 0.00398
MgY 0.00746 0.01007 0.01260 0.00504 0.00199 0.00398
FeY 0.00746 0.01007 0.01260 0.00504 0.00199 0.00398
TiY 0.00746 0.01007 0.01260 0.00504 0.00199 0.00398
LiY 0.00746 0.01007 0.01260 0.00504 0.00199 0.00398
MnY 0.00746 0.01007 0.01260 0.00504 0.00199 0.00398
AlZ 0.00426 0.00387 0.00459 0.00218 -0.00055 -0.00013
MgZ 0.00426 0.00387 0.00459 0.00218 -0.00055 -0.00013
SiT 0.00523 0.00542 0.00638 0.00242 -0.00010 -0.00053
B 0.00872 0.00775 0.00656 0.00387 0.00025 0.00050
O1 0.01065 0.01065 0.01339 0.00533 0.00000 0.00000
O-H1 0.01065 0.01065 0.01339 0.00533 0.00000 0.00000
F1 0.01065 0.01065 0.01339 0.00533 0.00000 0.00000
O2 0.01046 0.00872 0.01339 0.00436 0.00050 0.00101
O-H3 0.01840 0.01104 0.00735 0.00920 0.00050 0.00025
O4 0.00910 0.01646 0.00814 0.00823 -0.00076 -0.00151
O5 0.01646 0.00620 0.01076 0.00823 0.00227 0.00113
O6 0.01133 0.00968 0.00709 0.00600 -0.00050 -0.00126
O7 0.00813 0.00872 0.01024 0.00208 -0.00151 -0.00101
O8 0.00726 0.00920 0.01602 0.00497 0.00076 0.00303

loop_
_atom_site_label
_atom_site_fract_x
_atom_site_fract_y
_atom_site_fract_z
_atom_site_occupancy
_atom_site_type_symbol
_atom_site_attached_hydrogens
CaX 0.00000 0.00000 0.25000 0.36800 Ca 0
NaX 0.00000 0.00000 0.25000 0.47100 Na 0
KX 0.00000 0.00000 0.25000 0.02900 K 0
AlY 0.27140 0.54280 0.32230 0.11700 Al 0
MgY 0.27140 0.54280 0.32230 0.46000 Mg 0
FeY 0.27140 0.54280 0.32230 0.38600 Fe 0
TiY 0.27140 0.54280 0.32230 0.01100 Ti 0
LiY 0.27140 0.54280 0.32230 0.00600 Li 0
MnY 0.27140 0.54280 0.32230 0.00400 Mn 0
AlZ 0.29804 0.26164 0.63460 0.84800 Al 0
MgZ 0.29804 0.26164 0.63460 0.15200 Mg 0
SiT 0.19175 0.18997 0.02230 1.00000 Si 0
B 0.11020 0.22040 0.47450 1.00000 B 0
O1 0.00000 0.00000 0.80010 0.48500 O 0
O-H1 0.00000 0.00000 0.80010 0.02000 O 1
F1 0.00000 0.00000 0.80010 0.49500 F 0
O2 0.06090 0.12180 0.50050 1.00000 O 0
O-H3 0.26780 0.13390 0.53380 1.00000 O 1
O4 0.09220 0.18440 0.09310 1.00000 O 0
O5 0.18350 0.09175 0.11330 1.00000 O 0
O6 0.19600 0.18660 0.79970 1.00000 O 0
O7 0.28470 0.28460 0.10270 1.00000 O 0
O8 0.20970 0.27020 0.46390 1.00000 O 0

loop_
_cod_changelog_entry_id
_cod_changelog_entry_author
_cod_changelog_entry_date
_cod_changelog_entry_text
1
;cod-tools version 3.8.0
Id: cif_guess_AMCSD_atom_types 9581 2023-05-17 12:35:41Z saulius
;
2023-05-18T11:37:11+03:00
;Derived atom types and hydrogen counts
from atom names that follow the AMCSD naming convention
(Wat == water, O-H == hydroxyl).
;
2
;cod-tools version 3.10.1
Id: cif_fix_AMCSD_aniso_labels 10200 2024-08-01 14:09:44Z saulius
;
2024-08-02T12:20:10+03:00
;Changed the following '_atom_site_aniso_label' values:
'OH1' -> 'O-H1'
'OH3' -> 'O-H3'
;
